data_7235625
loop_
_publ_author_name
'Sun, Wenlong'
'Li, Shaobin'
'Ma, Huiyuan'
'Pang, Haijun'
'Zhang, Li'
'Zhang, Zhuanfang'

_publ_section_title
;
 A new 3D framework based on reduced Wells-Dawson arsenotungstates as
 eight-connected linkages
;
_journal_issue 47
_journal_name_full 'RSC Adv.'
_journal_page_first 24755
_journal_paper_doi 10.1039/C4RA02239D
_journal_volume 4
_journal_year 2014
_chemical_formula_moiety 'C48 H96 As2 Cu4 N36 O74 W18'
_chemical_formula_sum 'C48 H96 As2 Cu4 N36 O74 W18'
_chemical_formula_weight 6074.58
_space_group_IT_number 15
_space_group_name_Hall '-C 2yc'
_space_group_name_H-M_alt 'C 1 2/c 1'
_symmetry_cell_setting monoclinic
_symmetry_space_group_name_H-M 'C 1 2/c 1'
_atom_sites_solution_hydrogens geom
_atom_sites_solution_primary direct
_atom_sites_solution_secondary difmap
_audit_creation_method SHELXL-97
_cell_angle_alpha 90.000(5)
_cell_angle_beta 92.522(5)
_cell_angle_gamma 90.000(5)
_cell_formula_units_Z 4
_cell_length_a 16.207(5)
_cell_length_b 25.341(5)
_cell_length_c 29.606(5)
_cell_measurement_reflns_used 5812
_cell_measurement_temperature 293(2)
_cell_measurement_theta_max 27.71
_cell_measurement_theta_min 2.50
_cell_volume 12147(5)
_computing_cell_refinement 'Bruker SMART'
_computing_data_collection 'Bruker SMART'
_computing_data_reduction 'Bruker SMART'
_computing_molecular_graphics 'Bruker SMART'
_computing_publication_material 'Bruker SMART'
_computing_structure_refinement 'SHELXL-97 (Sheldrick, 1997)'
_computing_structure_solution 'SHELXS-97 (Sheldrick, 1990)'
_diffrn_ambient_temperature 293(2)
_diffrn_measured_fraction_theta_full 0.995
_diffrn_measured_fraction_theta_max 0.995
_diffrn_radiation_monochromator graphite
_diffrn_radiation_source 'fine-focus sealed tube'
_diffrn_radiation_type MoK\a
_diffrn_radiation_wavelength 0.71069
_diffrn_reflns_av_R_equivalents 0.0730
_diffrn_reflns_av_sigmaI/netI 0.0762
_diffrn_reflns_limit_h_max 18
_diffrn_reflns_limit_h_min -19
_diffrn_reflns_limit_k_max 30
_diffrn_reflns_limit_k_min -27
_diffrn_reflns_limit_l_max 35
_diffrn_reflns_limit_l_min -30
_diffrn_reflns_number 30559
_diffrn_reflns_theta_full 25.00
_diffrn_reflns_theta_max 25.00
_diffrn_reflns_theta_min 1.38
_exptl_absorpt_coefficient_mu 18.286
_exptl_absorpt_correction_T_max 0.037
_exptl_absorpt_correction_T_min 0.025
_exptl_absorpt_correction_type multi-scan
_exptl_absorpt_process_details '(SADABS; Sheldrick, 2003)'
_exptl_crystal_density_diffrn 3.221
_exptl_crystal_density_method 'not measured'
_exptl_crystal_F_000 10552.0
_exptl_crystal_size_max 0.22
_exptl_crystal_size_mid 0.20
_exptl_crystal_size_min 0.18
_refine_diff_density_max 3.912
_refine_diff_density_min -4.837
_refine_diff_density_rms 0.456
_refine_ls_extinction_method none
_refine_ls_goodness_of_fit_ref 0.901
_refine_ls_hydrogen_treatment constr
_refine_ls_matrix_type full
_refine_ls_number_parameters 770
_refine_ls_number_reflns 10651
_refine_ls_number_restraints 263
_refine_ls_restrained_S_all 0.892
_refine_ls_R_factor_all 0.0811
_refine_ls_R_factor_gt 0.0590
_refine_ls_shift/su_max 0.001
_refine_ls_shift/su_mean 0.000
_refine_ls_structure_factor_coef Fsqd
_refine_ls_weighting_details 'calc w=1/[\s^2^(Fo^2^)+(0.0844P)^2^+1626.8584P] where P=(Fo^2^+2Fc^2^)/3'
_refine_ls_weighting_scheme calc
_refine_ls_wR_factor_gt 0.1519
_refine_ls_wR_factor_ref 0.1639
_reflns_number_gt 7733
_reflns_number_total 10701
_reflns_threshold_expression >2sigma(I)
_cod_data_source_file c4ra02239d2.cif
_cod_data_source_block compound1
_cod_depositor_comments
;
The following automatic conversions were performed:

data item '_symmetry_cell_setting' value 'Monoclinic' was changed to
'monoclinic' in accordance with the
/home/saulius/struct/COD-crude-data/automatic-downloads/DataCite-retrospective/RSC/depositions/lib/dictionaries/cif_core.dic
dictionary named 'cif_core.dic' version 2.4.2 last updated on
2011-04-26.

Automatic conversion script
Id: cif_fix_values 6909 2019-04-08 15:41:33Z antanas 
;
_cod_original_cell_volume 12148(5)
_cod_original_sg_symbol_H-M C2/c
_cod_database_code 7235625

loop_
_symmetry_equiv_pos_as_xyz
'x, y, z'
'-x, y, -z+1/2'
'x+1/2, y+1/2, z'
'-x+1/2, y+1/2, -z+1/2'
'-x, -y, -z'
'x, -y, z-1/2'
'-x+1/2, -y+1/2, -z'
'x+1/2, -y+1/2, z-1/2'

loop_
_atom_site_label
_atom_site_type_symbol
_atom_site_fract_x
_atom_site_fract_y
_atom_site_fract_z
_atom_site_U_iso_or_equiv
_atom_site_adp_type
_atom_site_occupancy
_atom_site_symmetry_multiplicity
_atom_site_calc_flag
_atom_site_refinement_flags
_atom_site_disorder_assembly
_atom_site_disorder_group
W1 W -0.21808(4) 0.85055(3) 0.30741(2) 0.01447(18) Uani 1 1 d . . .
W2 W -0.22036(5) 0.85397(3) 0.18052(2) 0.01690(18) Uani 1 1 d . . .
W3 W -0.10170(5) 0.81188(3) 0.08171(3) 0.0217(2) Uani 1 1 d . . .
W4 W -0.11182(5) 0.96722(3) 0.18279(3) 0.01854(19) Uani 1 1 d . . .
W5 W 0.11651(5) 0.96682(3) 0.18984(3) 0.01895(19) Uani 1 1 d . . .
W6 W 0.00335(6) 0.92588(4) 0.08400(3) 0.0340(2) Uani 1 1 d U . .
W7 W 0.10298(5) 0.81147(3) 0.08785(3) 0.0254(2) Uani 1 1 d . . .
W8 W 0.09870(4) 0.72503(3) 0.18911(2) 0.01195(17) Uani 1 1 d . . .
W9 W -0.10877(4) 0.72712(3) 0.18360(2) 0.01556(18) Uani 1 1 d . . .
As1 As -0.00039(10) 0.84852(6) 0.18510(5) 0.0057(3) Uani 1 1 d U . .
Cu1 Cu 0.24992(14) 0.59858(9) 0.16505(8) 0.0198(5) Uani 1 1 d . . .
Cu2 Cu 0.2500 0.7500 0.0000 0.0128(6) Uani 1 2 d S . .
Cu3 Cu -0.2500 0.7500 0.0000 0.0268(8) Uani 1 2 d S . .
O1 O 0.0002(7) 0.8489(4) 0.1274(4) 0.010(2) Uani 1 1 d U . .
O2 O 0.0938(7) 0.7555(4) 0.1293(4) 0.013(2) Uani 1 1 d U . .
O3 O 0.1698(8) 0.7854(5) 0.0506(4) 0.020(3) Uani 1 1 d U . .
O4 O 0.0001(7) 0.7892(5) 0.0586(4) 0.016(3) Uani 1 1 d U . .
O5 O 0.0829(7) 0.8794(4) 0.0608(4) 0.015(3) Uani 1 1 d U . .
O6 O 0.0039(9) 0.9732(5) 0.0457(5) 0.028(3) Uani 1 1 d . . .
O7 O -0.0809(8) 0.8799(5) 0.0575(4) 0.019(3) Uani 1 1 d . . .
O8 O -0.1691(8) 0.7876(6) 0.0397(4) 0.027(3) Uani 1 1 d . . .
O9 O 0.0822(7) 0.9491(5) 0.1287(4) 0.016(3) Uani 1 1 d U . .
O10 O 0.1545(8) 1.0272(5) 0.1787(4) 0.023(3) Uani 1 1 d U . .
O11 O -0.0804(8) 0.9489(5) 0.1242(4) 0.021(3) Uani 1 1 d . . .
O12 O 0.0012(7) 0.9801(5) 0.1978(4) 0.019(3) Uani 1 1 d . . .
O13 O -0.1515(8) 1.0282(5) 0.1702(4) 0.021(3) Uani 1 1 d U . .
O14 O 0.1315(7) 0.9684(4) 0.2536(4) 0.012(2) Uani 1 1 d U . .
O15 O 0.0857(6) 0.8797(4) 0.2046(3) 0.007(2) Uani 1 1 d U . .
O16 O -0.1764(8) 0.8439(5) 0.1220(4) 0.018(3) Uani 1 1 d . . .
O17 O -0.0849(7) 0.8807(4) 0.1985(4) 0.008(2) Uani 1 1 d U . .
O18 O -0.2150(7) 0.9284(5) 0.1728(4) 0.018(3) Uani 1 1 d U . .
O19 O -0.1796(7) 0.7846(5) 0.1931(4) 0.015(3) Uani 1 1 d . . .
O20 O -0.3220(8) 0.8441(5) 0.1657(4) 0.021(3) Uani 1 1 d . . .
O21 O -0.2297(7) 0.8605(4) 0.2445(4) 0.013(2) Uani 1 1 d U . .
O22 O -0.1756(8) 0.6769(5) 0.1696(4) 0.019(3) Uani 1 1 d . . .
O23 O -0.0041(7) 0.6914(4) 0.1786(4) 0.014(3) Uani 1 1 d . . .
O24 O 0.0990(6) 0.7160(4) 0.2519(3) 0.008(2) Uani 1 1 d U . .
O25 O 0.1627(7) 0.6731(5) 0.1758(4) 0.015(3) Uani 1 1 d U . .
O26 O -0.0021(6) 0.7852(4) 0.2018(3) 0.004(2) Uani 1 1 d U . .
O27 O -0.0968(7) 0.7559(5) 0.1233(4) 0.017(3) Uani 1 1 d . . .
O28 O -0.1748(7) 0.7827(4) 0.2981(4) 0.012(2) Uani 1 1 d U . .
O29 O -0.3191(8) 0.8372(5) 0.3177(4) 0.023(3) Uani 1 1 d . . .
O30 O -0.1760(7) 0.8430(4) 0.3691(4) 0.010(2) Uani 1 1 d U . .
O31 O -0.2131(7) 0.9259(5) 0.3162(4) 0.016(3) Uani 1 1 d U . .
N4 N 0.3290(10) 0.6400(6) 0.2051(5) 0.019(3) Uani 1 1 d . . .
N5 N 0.4017(14) 0.6569(7) 0.2685(6) 0.040(5) Uani 1 1 d . . .
N6 N 0.3740(10) 0.7016(6) 0.2488(5) 0.022(4) Uani 1 1 d . . .
N7 N 0.1981(10) 0.5644(6) 0.2198(6) 0.026(4) Uani 1 1 d . . .
N8 N 0.1335(12) 0.5516(7) 0.2830(7) 0.044(5) Uani 1 1 d . . .
N9 N 0.1425(9) 0.5053(6) 0.2612(6) 0.025(4) Uani 1 1 d . . .
N10 N -0.1965(12) 0.7775(7) -0.0532(6) 0.033(4) Uani 1 1 d . . .
N11 N -0.1403(13) 0.8292(8) -0.0992(6) 0.041(5) Uani 1 1 d . B .
N12 N -0.1358(14) 0.7795(8) -0.1194(7) 0.047(5) Uani 1 1 d . . .
N13 N 0.3498(10) 0.7850(6) 0.0308(5) 0.019(3) Uani 1 1 d . . .
N14 N 0.4814(13) 0.8034(12) 0.0486(8) 0.065(8) Uani 1 1 d . . .
N15 N 0.4313(12) 0.8298(9) 0.0773(7) 0.048(6) Uani 1 1 d . D .
N16 N 0.2120(10) 0.8636(6) -0.1046(5) 0.024(4) Uani 1 1 d U . .
N17 N 0.1676(11) 0.8828(7) -0.0707(5) 0.029(4) Uani 1 1 d . . .
N18 N 0.2289(9) 0.8139(6) -0.0426(5) 0.015(3) Uani 1 1 d U . .
H1A H 0.2436 0.7884 -0.0248 0.018 Uiso 1 1 calc R . .
C1 C 0.5871(15) 1.0749(10) 0.1322(9) 0.100(11) Uani 1 1 d GU . .
N1 N 0.6662(12) 1.0613(7) 0.1277(7) 0.048(5) Uani 1 1 d GU . .
C2 C 0.6685(15) 1.0232(9) 0.0964(8) 0.096(13) Uani 1 1 d GU . .
N3 N 0.5908(19) 1.0133(11) 0.0816(8) 0.100(10) Uani 1 1 d GU . .
N2 N 0.5405(16) 1.0452(12) 0.1037(10) 0.149(14) Uani 1 1 d GU . .
H2A H 0.4876 1.0464 0.1002 0.179 Uiso 1 1 calc R . .
C3 C 0.571(3) 0.9714(17) 0.0459(15) 0.106(13) Uani 1 1 d U D .
H3A H 0.6202 0.9516 0.0401 0.127 Uiso 1 1 calc R . .
H3B H 0.5521 0.9885 0.0180 0.127 Uiso 1 1 calc R . .
C4 C 0.3286(11) 0.6905(8) 0.2117(6) 0.021(4) Uani 1 1 d U . .
H4A H 0.3010 0.7151 0.1933 0.025 Uiso 1 1 calc R . .
C5 C 0.3735(12) 0.6210(9) 0.2412(7) 0.028(5) Uani 1 1 d U . .
H5A H 0.3829 0.5852 0.2459 0.033 Uiso 1 1 calc R . .
C6 C 0.3874(13) 0.7530(8) 0.2703(8) 0.032(5) Uani 1 1 d . . .
H6A H 0.3676 0.7524 0.3008 0.038 Uiso 1 1 calc R . .
H6B H 0.3570 0.7800 0.2533 0.038 Uiso 1 1 calc R . .
C7 C 0.4804(13) 0.7659(9) 0.2718(7) 0.033(5) Uani 1 1 d U . .
H7A H 0.4884 0.8004 0.2855 0.039 Uiso 1 1 calc R . .
H7B H 0.5087 0.7404 0.2914 0.039 Uiso 1 1 calc R . .
C8 C 0.1826(13) 0.5133(8) 0.2249(8) 0.033(5) Uani 1 1 d . . .
H8A H 0.1984 0.4869 0.2053 0.039 Uiso 1 1 calc R . .
C9 C 0.1673(14) 0.5865(9) 0.2572(8) 0.035(5) Uani 1 1 d . . .
H9A H 0.1699 0.6224 0.2637 0.042 Uiso 1 1 calc R . .
C10 C 0.1091(13) 0.4544(8) 0.2791(8) 0.032(5) Uani 1 1 d U . .
H10A H 0.1304 0.4249 0.2623 0.038 Uiso 1 1 calc R . .
H10B H 0.1266 0.4501 0.3107 0.038 Uiso 1 1 calc R . .
C11 C 0.0180(12) 0.4551(9) 0.2745(7) 0.031(5) Uani 1 1 d . . .
H11A H -0.0018 0.4863 0.2897 0.038 Uiso 1 1 calc R . .
H11B H -0.0030 0.4245 0.2899 0.038 Uiso 1 1 calc R . .
C12 C 0.2531(11) 0.8223(7) -0.0858(6) 0.019(4) Uani 1 1 d U . .
H12A H 0.2924 0.8023 -0.1001 0.023 Uiso 1 1 calc R . .
C13 C 0.1770(13) 0.8541(8) -0.0340(7) 0.026(5) Uani 1 1 d U . .
H13A H 0.1524 0.8604 -0.0067 0.031 Uiso 1 1 calc R . .
C14 C 0.1108(16) 0.9317(11) -0.0767(9) 0.049(6) Uani 1 1 d U B .
H14A H 0.0929 0.9432 -0.0474 0.058 Uiso 1 1 calc R . .
H14B H 0.1411 0.9604 -0.0899 0.058 Uiso 1 1 calc R . .
C15 C 0.047(2) 0.9198(11) -0.1028(13) 0.081(11) Uani 1 1 d DU . .
H15A H 0.0668 0.9090 -0.1318 0.097 Uiso 1 1 calc R A 1
H15B H 0.0151 0.9519 -0.1080 0.097 Uiso 1 1 calc R A 1
C16A C -0.0136(17) 0.8768(14) -0.0876(13) 0.049(12) Uiso 0.73(7) 1 d PD B 1
H16A H -0.0259 0.8831 -0.0563 0.058 Uiso 0.73(7) 1 calc PR B 1
H16B H 0.0134 0.8427 -0.0891 0.058 Uiso 0.73(7) 1 calc PR B 1
C16B C -0.002(2) 0.872(3) -0.122(5) 0.08(5) Uiso 0.27(7) 1 d PD B 2
H16C H 0.0075 0.8688 -0.1544 0.095 Uiso 0.27(7) 1 calc PR B 2
H16D H 0.0188 0.8399 -0.1078 0.095 Uiso 0.27(7) 1 calc PR B 2
C17 C 0.3530(18) 0.8197(10) 0.0658(8) 0.049(7) Uani 1 1 d . . .
H17A H 0.3075 0.8341 0.0794 0.058 Uiso 1 1 calc R . .
C18 C 0.4296(13) 0.7799(11) 0.0231(9) 0.048(7) Uani 1 1 d . . .
H18A H 0.4467 0.7593 -0.0007 0.057 Uiso 1 1 calc R . .
C20 C 0.4635(19) 0.8661(12) 0.1119(10) 0.064(8) Uani 1 1 d DU . .
H20A H 0.4183 0.8874 0.1222 0.077 Uiso 1 1 calc R C 1
H20B H 0.4853 0.8458 0.1375 0.077 Uiso 1 1 calc R C 1
C21A C 0.527(2) 0.9006(14) 0.0971(11) 0.058(12) Uiso 0.80(7) 1 d PD D 1
H21A H 0.5455 0.9223 0.1226 0.069 Uiso 0.80(7) 1 calc PR D 1
H21B H 0.5736 0.8790 0.0890 0.069 Uiso 0.80(7) 1 calc PR D 1
C21B C 0.479(8) 0.9208(16) 0.103(2) 0.04(4) Uiso 0.20(7) 1 d PD D 2
H21C H 0.5190 0.9333 0.1258 0.049 Uiso 0.20(7) 1 calc PR D 2
H21D H 0.4277 0.9399 0.1077 0.049 Uiso 0.20(7) 1 calc PR D 2
C22 C 0.507(3) 0.9350(16) 0.0598(14) 0.103(13) Uani 1 1 d DU . .
H22A H 0.4589 0.9557 0.0673 0.124 Uiso 1 1 calc R D 1
H22B H 0.4905 0.9133 0.0339 0.124 Uiso 1 1 calc R D 1
C23 C -0.1762(15) 0.8263(11) -0.0600(8) 0.046(7) Uani 1 1 d . . .
H23A H -0.1852 0.8544 -0.0406 0.056 Uiso 1 1 calc R . .
C24 C -0.1740(16) 0.7514(11) -0.0888(7) 0.045(6) Uani 1 1 d . . .
H24A H -0.1841 0.7155 -0.0924 0.054 Uiso 1 1 calc R . .
C25 C -0.0970(19) 0.8744(13) -0.1166(11) 0.073(9) Uani 1 1 d DU . .
H25A H -0.1287 0.9064 -0.1130 0.088 Uiso 1 1 calc R B 1
H25B H -0.0868 0.8697 -0.1484 0.088 Uiso 1 1 calc R B 1
O1W O -0.3376(16) 0.8287(9) 0.0039(8) 0.089(8) Uani 1 1 d . . .

loop_
_atom_site_aniso_label
_atom_site_aniso_U_11
_atom_site_aniso_U_22
_atom_site_aniso_U_33
_atom_site_aniso_U_23
_atom_site_aniso_U_13
_atom_site_aniso_U_12
W1 0.0157(4) 0.0119(4) 0.0162(4) -0.0001(3) 0.0058(3) 0.0023(3)
W2 0.0168(4) 0.0176(4) 0.0165(4) 0.0021(3) 0.0022(3) 0.0043(3)
W3 0.0257(4) 0.0268(4) 0.0125(4) -0.0010(3) 0.0008(3) 0.0001(3)
W4 0.0277(4) 0.0085(4) 0.0203(4) 0.0060(3) 0.0112(3) 0.0098(3)
W5 0.0300(4) 0.0066(4) 0.0214(4) 0.0000(3) 0.0142(3) -0.0039(3)
W6 0.0484(6) 0.0269(5) 0.0274(5) 0.0067(4) 0.0100(4) 0.0063(4)
W7 0.0320(5) 0.0246(4) 0.0202(4) -0.0009(3) 0.0078(3) 0.0031(4)
W8 0.0148(4) 0.0057(3) 0.0157(4) -0.0004(3) 0.0048(3) 0.0033(3)
W9 0.0167(4) 0.0110(4) 0.0192(4) -0.0026(3) 0.0024(3) -0.0028(3)
As1 0.0114(8) 0.0019(7) 0.0041(7) -0.0001(6) 0.0041(6) 0.0020(6)
Cu1 0.0273(13) 0.0142(11) 0.0182(12) 0.0030(9) 0.0027(10) -0.0005(10)
Cu2 0.0189(16) 0.0105(15) 0.0094(14) 0.0003(11) 0.0058(12) 0.0011(12)
Cu3 0.036(2) 0.036(2) 0.0079(16) -0.0032(14) -0.0018(14) -0.0135(16)
O1 0.011(3) 0.010(3) 0.010(3) -0.0003(10) 0.0008(10) 0.0003(10)
O2 0.013(3) 0.013(3) 0.013(3) 0.0002(10) 0.0006(10) 0.0001(10)
O3 0.021(6) 0.019(6) 0.020(6) 0.000(5) 0.011(5) 0.009(5)
O4 0.016(3) 0.016(3) 0.016(3) -0.0003(10) 0.0009(10) 0.0002(10)
O5 0.019(6) 0.008(5) 0.017(6) 0.003(4) 0.010(5) -0.002(4)
O6 0.042(9) 0.018(7) 0.024(7) -0.004(6) 0.016(6) 0.007(6)
O7 0.023(7) 0.020(7) 0.013(6) 0.003(5) -0.007(5) 0.010(6)
O8 0.020(7) 0.041(9) 0.019(7) 0.003(6) -0.003(6) -0.003(6)
O9 0.016(3) 0.016(3) 0.016(3) 0.0004(10) 0.0014(10) 0.0002(10)
O10 0.023(3) 0.022(3) 0.023(3) -0.0001(10) 0.0015(10) -0.0002(10)
O11 0.030(7) 0.014(7) 0.019(7) 0.006(5) 0.014(6) 0.008(6)
O12 0.022(7) 0.013(6) 0.023(7) -0.001(5) 0.015(6) -0.001(5)
O13 0.021(3) 0.021(3) 0.021(3) 0.0004(10) 0.0014(10) 0.0004(10)
O14 0.012(3) 0.011(3) 0.012(3) -0.0001(10) 0.0010(10) -0.0007(10)
O15 0.007(2) 0.006(2) 0.007(2) 0.0000(10) 0.0004(10) 0.0001(10)
O16 0.023(7) 0.013(6) 0.017(7) -0.002(5) 0.003(5) 0.000(5)
O17 0.008(2) 0.008(2) 0.008(2) 0.0002(10) 0.0009(10) 0.0002(10)
O18 0.019(3) 0.018(3) 0.018(3) 0.0001(10) 0.0010(10) 0.0005(10)
O19 0.018(6) 0.010(6) 0.016(6) -0.005(5) 0.004(5) -0.004(5)
O20 0.018(7) 0.024(7) 0.022(7) 0.002(6) 0.004(6) 0.008(6)
O21 0.013(3) 0.013(3) 0.013(3) -0.0001(10) 0.0007(10) -0.0002(10)
O22 0.022(7) 0.015(7) 0.020(7) -0.007(5) 0.004(5) -0.008(5)
O23 0.019(6) 0.008(6) 0.016(6) -0.002(5) 0.009(5) 0.000(5)
O24 0.008(2) 0.008(2) 0.008(2) 0.0001(10) 0.0003(10) 0.0006(10)
O25 0.016(3) 0.014(3) 0.016(3) 0.0004(19) 0.0020(19) 0.0013(19)
O26 0.004(2) 0.004(2) 0.004(2) -0.0003(10) 0.0002(10) 0.0001(10)
O27 0.006(6) 0.027(7) 0.018(7) 0.001(5) 0.001(5) 0.006(5)
O28 0.020(5) 0.011(5) 0.004(5) -0.002(4) 0.005(4) -0.005(4)
O29 0.030(8) 0.027(7) 0.014(7) 0.000(6) 0.012(6) -0.002(6)
O30 0.011(3) 0.010(3) 0.010(3) -0.0005(10) 0.0008(10) 0.0002(10)
O31 0.017(3) 0.015(3) 0.015(3) 0.0003(18) 0.0026(18) 0.0020(18)
N4 0.028(9) 0.008(7) 0.022(9) 0.001(6) 0.008(7) -0.001(7)
N5 0.073(15) 0.020(10) 0.024(10) -0.010(8) -0.013(9) -0.003(9)
N6 0.026(9) 0.023(9) 0.016(8) -0.005(7) -0.005(7) 0.004(7)
N7 0.026(9) 0.015(9) 0.038(10) 0.004(7) 0.014(8) -0.003(7)
N8 0.043(12) 0.027(11) 0.065(14) 0.004(10) 0.038(11) -0.001(9)
N9 0.012(8) 0.012(8) 0.051(12) 0.003(7) 0.007(8) 0.004(6)
N10 0.046(12) 0.033(11) 0.022(10) 0.003(8) 0.012(8) -0.002(9)
N11 0.058(13) 0.037(11) 0.026(10) 0.012(9) -0.003(9) -0.012(10)
N12 0.073(15) 0.037(12) 0.033(11) -0.004(9) 0.026(11) -0.007(11)
N13 0.025(9) 0.013(8) 0.019(8) -0.001(6) 0.002(7) 0.002(7)
N14 0.026(12) 0.11(2) 0.055(15) -0.029(15) 0.001(11) -0.007(13)
N15 0.035(12) 0.074(16) 0.036(12) -0.021(11) -0.007(9) -0.013(11)
N16 0.030(7) 0.022(7) 0.020(7) -0.002(6) 0.007(6) 0.011(6)
N17 0.034(10) 0.043(11) 0.011(8) 0.009(8) 0.009(7) 0.011(8)
N18 0.018(6) 0.012(6) 0.016(6) 0.011(5) 0.011(5) 0.007(5)
C1 0.095(13) 0.100(14) 0.105(14) -0.005(10) -0.007(9) 0.002(9)
N1 0.057(9) 0.035(8) 0.052(9) 0.001(7) -0.001(7) -0.005(7)
C2 0.14(4) 0.08(3) 0.08(3) -0.014(17) 0.04(2) -0.04(3)
N3 0.102(11) 0.098(12) 0.100(12) -0.001(7) -0.002(7) -0.005(7)
N2 0.151(16) 0.144(16) 0.153(16) -0.009(10) 0.002(10) 0.008(10)
C3 0.106(13) 0.106(13) 0.106(13) 0.0000(10) 0.0046(12) -0.0001(10)
C4 0.021(4) 0.021(4) 0.021(4) 0.0000(10) 0.0010(10) 0.0002(10)
C5 0.028(5) 0.028(5) 0.028(5) 0.0003(10) 0.0010(10) 0.0001(10)
C6 0.030(12) 0.015(10) 0.049(14) -0.014(9) -0.004(10) 0.010(9)
C7 0.036(8) 0.028(8) 0.034(8) -0.007(7) -0.004(7) 0.004(7)
C8 0.031(12) 0.023(11) 0.045(14) -0.007(10) 0.011(11) 0.011(9)
C9 0.040(13) 0.028(12) 0.038(13) -0.010(10) 0.012(11) 0.011(10)
C10 0.030(8) 0.027(8) 0.038(9) 0.010(7) 0.002(7) 0.006(7)
C11 0.026(12) 0.033(13) 0.037(12) 0.012(10) 0.015(10) 0.001(9)
C12 0.019(4) 0.019(4) 0.019(4) 0.0000(10) 0.0010(10) 0.0000(10)
C13 0.031(8) 0.019(8) 0.028(8) 0.005(7) 0.010(7) 0.005(7)
C14 0.049(6) 0.049(6) 0.049(6) 0.0001(10) 0.0022(11) 0.0003(10)
C15 0.08(2) 0.029(15) 0.13(3) -0.013(18) -0.010(18) 0.004(15)
C17 0.065(18) 0.040(15) 0.040(15) -0.020(12) 0.009(13) -0.021(13)
C18 0.022(12) 0.060(17) 0.062(17) -0.039(14) 0.004(11) -0.008(11)
C20 0.066(11) 0.068(11) 0.059(11) -0.011(9) 0.004(9) -0.015(9)
C22 0.106(16) 0.099(15) 0.104(15) -0.001(10) 0.002(10) -0.007(10)
C23 0.045(15) 0.056(17) 0.040(14) 0.004(12) 0.021(12) -0.019(13)
C24 0.070(18) 0.047(15) 0.017(12) -0.007(11) 0.002(11) 0.003(13)
C25 0.079(12) 0.069(12) 0.072(12) -0.005(9) 0.011(9) -0.008(9)
O1W 0.110(19) 0.072(16) 0.084(17) 0.023(13) 0.008(14) 0.039(15)

loop_
_atom_type_symbol
_atom_type_description
_atom_type_scat_dispersion_real
_atom_type_scat_dispersion_imag
_atom_type_scat_source
C C 0.0033 0.0016 'International Tables Vol C Tables 4.2.6.8 and 6.1.1.4'
H H 0.0000 0.0000 'International Tables Vol C Tables 4.2.6.8 and 6.1.1.4'
N N 0.0061 0.0033 'International Tables Vol C Tables 4.2.6.8 and 6.1.1.4'
O O 0.0106 0.0060 'International Tables Vol C Tables 4.2.6.8 and 6.1.1.4'
Cu Cu 0.3201 1.2651 'International Tables Vol C Tables 4.2.6.8 and 6.1.1.4'
As As 0.0499 2.0058 'International Tables Vol C Tables 4.2.6.8 and 6.1.1.4'
W W -0.8490 6.8722 'International Tables Vol C Tables 4.2.6.8 and 6.1.1.4'

loop_
_geom_angle_atom_site_label_1
_geom_angle_atom_site_label_2
_geom_angle_atom_site_label_3
_geom_angle
_geom_angle_site_symmetry_1
_geom_angle_site_symmetry_3
O29 W1 O28 102.2(6) . .
O29 W1 O21 98.5(5) . .
O28 W1 O21 90.0(5) . .
O29 W1 O31 101.9(6) . .
O28 W1 O31 155.6(5) . .
O21 W1 O31 90.1(5) . .
O29 W1 O30 96.5(5) . .
O28 W1 O30 85.9(5) . .
O21 W1 O30 165.0(5) . .
O31 W1 O30 87.7(5) . .
O29 W1 O15 172.7(5) . 2
O28 W1 O15 85.1(4) . 2
O21 W1 O15 81.8(4) . 2
O31 W1 O15 70.8(4) . 2
O30 W1 O15 83.4(4) . 2
O20 W2 O18 99.4(6) . .
O20 W2 O19 103.7(5) . .
O18 W2 O19 156.8(5) . .
O20 W2 O21 98.6(5) . .
O18 W2 O21 92.2(5) . .
O19 W2 O21 85.9(5) . .
O20 W2 O16 98.1(6) . .
O18 W2 O16 90.1(5) . .
O19 W2 O16 85.1(5) . .
O21 W2 O16 162.5(5) . .
O20 W2 O17 171.5(5) . .
O18 W2 O17 72.1(4) . .
O19 W2 O17 84.8(4) . .
O21 W2 O17 82.2(4) . .
O16 W2 O17 82.0(5) . .
O8 W3 O27 102.1(6) . .
O8 W3 O7 99.7(6) . .
O27 W3 O7 158.2(5) . .
O8 W3 O4 99.5(6) . .
O27 W3 O4 89.8(5) . .
O7 W3 O4 88.1(5) . .
O8 W3 O16 101.6(6) . .
O27 W3 O16 85.5(5) . .
O7 W3 O16 88.7(5) . .
O4 W3 O16 158.9(5) . .
O8 W3 O1 170.4(5) . .
O27 W3 O1 85.1(5) . .
O7 W3 O1 73.5(4) . .
O4 W3 O1 73.8(5) . .
O16 W3 O1 85.3(5) . .
O13 W4 O11 97.8(6) . .
O13 W4 O12 104.3(6) . .
O11 W4 O12 87.7(5) . .
O13 W4 O14 97.0(5) . 2
O11 W4 O14 165.2(5) . 2
O12 W4 O14 88.2(5) . 2
O13 W4 O18 96.4(6) . .
O11 W4 O18 90.0(5) . .
O12 W4 O18 159.4(5) . .
O14 W4 O18 88.8(5) 2 .
O13 W4 O17 168.9(5) . .
O11 W4 O17 83.9(5) . .
O12 W4 O17 86.7(5) . .
O14 W4 O17 81.6(4) 2 .
O18 W4 O17 72.6(4) . .
O10 W5 O31 99.7(6) . 2
O10 W5 O14 98.2(6) . .
O31 W5 O14 92.0(5) 2 .
O10 W5 O12 103.3(6) . .
O31 W5 O12 156.9(5) 2 .
O14 W5 O12 87.6(5) . .
O10 W5 O9 97.0(6) . .
O31 W5 O9 89.4(5) 2 .
O14 W5 O9 164.3(5) . .
O12 W5 O9 85.0(5) . .
O10 W5 O15 171.0(5) . .
O31 W5 O15 71.4(4) 2 .
O14 W5 O15 81.4(4) . .
O12 W5 O15 85.7(4) . .
O9 W5 O15 84.2(4) . .
O6 W6 O9 103.4(6) . .
O6 W6 O5 100.2(6) . .
O9 W6 O5 89.8(5) . .
O6 W6 O11 103.2(6) . .
O9 W6 O11 86.9(5) . .
O5 W6 O11 156.5(5) . .
O6 W6 O7 100.6(6) . .
O9 W6 O7 156.0(5) . .
O5 W6 O7 87.6(5) . .
O11 W6 O7 85.9(5) . .
O6 W6 O1 169.9(5) . .
O9 W6 O1 84.6(5) . .
O5 W6 O1 73.3(4) . .
O11 W6 O1 83.2(4) . .
O7 W6 O1 71.8(4) . .
O3 W7 O30 101.8(6) . 2
O3 W7 O2 101.5(5) . .
O30 W7 O2 86.8(5) 2 .
O3 W7 O5 100.2(5) . .
O30 W7 O5 89.5(5) 2 .
O2 W7 O5 158.3(5) . .
O3 W7 O4 99.0(6) . .
O30 W7 O4 159.2(5) 2 .
O2 W7 O4 88.9(5) . .
O5 W7 O4 87.0(5) . .
O3 W7 O1 170.7(5) . .
O30 W7 O1 85.8(4) 2 .
O2 W7 O1 84.2(4) . .
O5 W7 O1 74.2(4) . .
O4 W7 O1 73.5(5) . .
O25 W8 O24 99.1(5) . .
O25 W8 O23 98.8(5) . .
O24 W8 O23 94.1(5) . .
O25 W8 O2 95.5(5) . .
O24 W8 O2 163.3(5) . .
O23 W8 O2 91.7(5) . .
O25 W8 O28 103.6(5) . 2
O24 W8 O28 85.7(5) . 2
O23 W8 O28 157.4(5) . 2
O2 W8 O28 82.9(5) . 2
O25 W8 O26 170.9(5) . .
O24 W8 O26 83.6(4) . .
O23 W8 O26 72.2(4) . .
O2 W8 O26 83.3(4) . .
O28 W8 O26 85.3(4) 2 .
O22 W9 O19 103.2(5) . .
O22 W9 O24 98.9(5) . 2
O19 W9 O24 89.4(5) . 2
O22 W9 O23 100.4(5) . .
O19 W9 O23 156.3(5) . .
O24 W9 O23 88.5(5) 2 .
O22 W9 O27 98.2(6) . .
O19 W9 O27 86.2(5) . .
O24 W9 O27 162.9(5) 2 .
O23 W9 O27 89.0(5) . .
O22 W9 O26 170.9(5) . .
O19 W9 O26 85.9(4) . .
O24 W9 O26 80.5(4) 2 .
O23 W9 O26 70.5(4) . .
O27 W9 O26 82.7(4) . .
O17 As1 O26 112.0(5) . .
O17 As1 O15 111.6(5) . .
O26 As1 O15 111.8(5) . .
O17 As1 O1 106.1(5) . .
O26 As1 O1 107.5(5) . .
O15 As1 O1 107.4(5) . .
N1 Cu1 N4 176(8) 3_445 .
N1 Cu1 N7 87(7) 3_445 .
N4 Cu1 N7 91.5(6) . .
N1 Cu1 N16 88(7) 3_445 7_565
N4 Cu1 N16 93.4(6) . 7_565
N7 Cu1 N16 172.5(7) . 7_565
N1 Cu1 O25 93(8) 3_445 .
N4 Cu1 O25 82.7(5) . .
N7 Cu1 O25 87.9(5) . .
N16 Cu1 O25 87.2(5) 7_565 .
N1 Cu1 O13 97(8) 3_445 3_545
N4 Cu1 O13 86.9(5) . 3_545
N7 Cu1 O13 86.0(6) . 3_545
N16 Cu1 O13 99.8(5) 7_565 3_545
O25 Cu1 O13 167.8(4) . 3_545
N13 Cu2 N13 180.0(11) 7_565 .
N13 Cu2 N18 92.2(6) 7_565 7_565
N13 Cu2 N18 87.8(6) . 7_565
N13 Cu2 N18 87.8(6) 7_565 .
N13 Cu2 N18 92.2(6) . .
N18 Cu2 N18 180.0(8) 7_565 .
N13 Cu2 O3 90.1(5) 7_565 .
N13 Cu2 O3 89.9(5) . .
N18 Cu2 O3 89.5(5) 7_565 .
N18 Cu2 O3 90.5(5) . .
N13 Cu2 O3 89.9(5) 7_565 7_565
N13 Cu2 O3 90.1(6) . 7_565
N18 Cu2 O3 90.5(5) 7_565 7_565
N18 Cu2 O3 89.5(5) . 7_565
O3 Cu2 O3 180.0(5) . 7_565
N10 Cu3 N10 180.0(10) 7_465 .
N10 Cu3 O8 89.9(7) 7_465 .
N10 Cu3 O8 90.1(7) . .
N10 Cu3 O8 90.1(7) 7_465 7_465
N10 Cu3 O8 89.9(7) . 7_465
O8 Cu3 O8 180.000(2) . 7_465
As1 O1 W7 123.1(6) . .
As1 O1 W3 123.5(6) . .
W7 O1 W3 92.9(4) . .
As1 O1 W6 123.7(6) . .
W7 O1 W6 91.8(4) . .
W3 O1 W6 92.9(4) . .
W7 O2 W8 153.7(7) . .
W7 O3 Cu2 176.7(8) . .
W3 O4 W7 119.8(6) . .
W6 O5 W7 120.7(6) . .
W3 O7 W6 121.8(6) . .
W3 O8 Cu3 169.7(8) . .
W6 O9 W5 152.8(7) . .
W4 O11 W6 149.8(8) . .
W4 O12 W5 151.2(7) . .
W4 O13 Cu1 158.7(7) . 3_455
W5 O14 W4 162.9(7) . 2
As1 O15 W5 124.5(5) . .
As1 O15 W1 123.9(5) . 2
W5 O15 W1 93.8(4) . 2
W3 O16 W2 152.6(7) . .
As1 O17 W4 125.3(6) . .
As1 O17 W2 125.6(6) . .
W4 O17 W2 93.6(4) . .
W2 O18 W4 121.7(6) . .
W9 O19 W2 153.0(7) . .
W1 O21 W2 163.6(7) . .
W8 O23 W9 123.2(6) . .
W8 O24 W9 163.9(6) . 2
W8 O25 Cu1 174.2(7) . .
As1 O26 W8 124.7(5) . .
As1 O26 W9 124.0(5) . .
W8 O26 W9 94.0(4) . .
W3 O27 W9 151.8(7) . .
W1 O28 W8 154.0(6) . 2
W7 O30 W1 150.4(6) 2 .
W5 O31 W1 124.0(6) 2 .
C4 N4 C5 103.8(16) . .
C4 N4 Cu1 126.9(13) . .
C5 N4 Cu1 125.9(13) . .
C5 N5 N6 102.8(17) . .
C4 N6 N5 110.1(16) . .
C4 N6 C6 128.0(17) . .
N5 N6 C6 121.6(15) . .
C8 N7 C9 103.3(18) . .
C8 N7 Cu1 126.1(15) . .
C9 N7 Cu1 130.5(14) . .
C9 N8 N9 104.6(18) . .
C8 N9 N8 109.3(17) . .
C8 N9 C10 128.7(18) . .
N8 N9 C10 122.0(17) . .
C23 N10 C24 106(2) . .
C23 N10 Cu3 125.9(16) . .
C24 N10 Cu3 128.1(17) . .
C23 N11 N12 111.1(19) . .
C23 N11 C25 126(2) . .
N12 N11 C25 122(2) . .
C24 N12 N11 98.9(18) . .
C18 N13 C17 100.9(19) . .
C18 N13 Cu2 130.1(14) . .
C17 N13 Cu2 129.0(16) . .
C18 N14 N15 101.8(19) . .
C17 N15 N14 109.3(19) . .
C17 N15 C20 128(2) . .
N14 N15 C20 123(2) . .
N17 N16 C12 104.1(15) . .
N17 N16 Cu1 129.8(13) . 7_565
C12 N16 Cu1 122.4(13) . 7_565
C13 N17 N16 111.6(17) . .
C13 N17 C14 125.8(18) . .
N16 N17 C14 122.5(16) . .
C13 N18 C12 105.3(15) . .
C13 N18 Cu2 124.2(12) . .
C12 N18 Cu2 130.0(12) . .
N2 C1 N1 108.0 . .
C1 N1 C2 108.0 . .
C1 N1 Cu1 117.6(15) . 3
C2 N1 Cu1 134.4(15) . 3
N3 C2 N1 108.0 . .
C3 N3 C2 122(3) . .
C3 N3 N2 130(3) . .
C2 N3 N2 108.0 . .
C1 N2 N3 108.0 . .
N3 C3 C22 112(3) . .
N4 C4 N6 109.2(17) . .
N5 C5 N4 113.9(19) . .
N6 C6 C7 109.1(16) . .
C7 C7 C6 116(2) 2_655 .
N9 C8 N7 110.6(18) . .
N8 C9 N7 112.1(19) . .
C11 C10 N9 109.2(16) . .
C10 C11 C11 115(2) . 2
N16 C12 N18 110.4(16) . .
N17 C13 N18 108.2(17) . .
C15 C14 N17 110(2) . .
C14 C15 C16A 119(3) . .
C14 C15 C16B 142(5) . .
C16A C15 C16B 40(5) . .
C15 C16A C25 114(3) . .
C25 C16B C15 115(3) . .
N15 C17 N13 109(2) . .
N14 C18 N13 119(2) . .
C21B C20 C21A 39(4) . .
C21B C20 N15 123(4) . .
C21A C20 N15 114(3) . .
C22 C21A C20 117(3) . .
C20 C21B C22 118(4) . .
C21B C22 C21A 39(4) . .
C21B C22 C3 132(6) . .
C21A C22 C3 117(4) . .
N10 C23 N11 108(2) . .
N10 C24 N12 116(2) . .
N11 C25 C16B 120(5) . .
N11 C25 C16A 105(3) . .
C16B C25 C16A 40(4) . .

loop_
_geom_bond_atom_site_label_1
_geom_bond_atom_site_label_2
_geom_bond_distance
_geom_bond_site_symmetry_2
W1 O29 1.712(13) .
W1 O28 1.881(11) .
W1 O21 1.882(11) .
W1 O31 1.929(12) .
W1 O30 1.930(11) .
W1 O15 2.311(10) 2
W2 O20 1.705(13) .
W2 O18 1.902(12) .
W2 O19 1.910(12) .
W2 O21 1.913(11) .
W2 O16 1.920(12) .
W2 O17 2.337(11) .
W3 O8 1.732(13) .
W3 O27 1.879(12) .
W3 O7 1.901(12) .
W3 O4 1.903(12) .
W3 O16 1.917(12) .
W3 O1 2.289(11) .
W4 O13 1.709(13) .
W4 O11 1.887(12) .
W4 O12 1.894(12) .
W4 O14 1.924(11) 2
W4 O18 1.952(12) .
W4 O17 2.280(11) .
W5 O10 1.688(13) .
W5 O31 1.893(12) 2
W5 O14 1.893(11) .
W5 O12 1.924(12) .
W5 O9 1.924(12) .
W5 O15 2.310(10) .
W6 O6 1.651(14) .
W6 O9 1.892(12) .
W6 O5 1.898(12) .
W6 O11 1.935(12) .
W6 O7 1.935(13) .
W6 O1 2.337(11) .
W7 O3 1.712(12) .
W7 O30 1.880(11) 2
W7 O2 1.887(11) .
W7 O5 1.921(11) .
W7 O4 1.929(12) .
W7 O1 2.284(11) .
W8 O25 1.731(12) .
W8 O24 1.873(10) .
W8 O23 1.885(12) .
W8 O2 1.929(11) .
W8 O28 1.939(12) 2
W8 O26 2.278(10) .
W9 O22 1.710(12) .
W9 O19 1.883(12) .
W9 O24 1.930(10) 2
W9 O23 1.935(11) .
W9 O27 1.945(12) .
W9 O26 2.316(10) .
As1 O17 1.656(11) .
As1 O26 1.681(10) .
As1 O15 1.683(10) .
As1 O1 1.709(11) .
Cu1 N1 2.0(2) 3_445
Cu1 N4 2.005(16) .
Cu1 N7 2.049(16) .
Cu1 N16 2.146(16) 7_565
Cu1 O25 2.390(12) .
Cu1 O13 2.394(13) 3_545
Cu2 N13 2.026(15) 7_565
Cu2 N13 2.026(16) .
Cu2 N18 2.071(14) 7_565
Cu2 N18 2.071(14) .
Cu2 O3 2.216(12) .
Cu2 O3 2.216(12) 7_565
Cu3 N10 1.959(17) 7_465
Cu3 N10 1.959(17) .
Cu3 O8 1.968(13) .
Cu3 O8 1.968(13) 7_465
O13 Cu1 2.394(13) 3_455
O14 W4 1.924(11) 2
O15 W1 2.311(10) 2
O24 W9 1.930(10) 2
O28 W8 1.939(12) 2
O30 W7 1.880(11) 2
O31 W5 1.893(12) 2
N4 C4 1.29(2) .
N4 C5 1.35(3) .
N5 C5 1.29(3) .
N5 N6 1.34(2) .
N6 C4 1.33(2) .
N6 C6 1.46(2) .
N7 C8 1.33(3) .
N7 C9 1.36(3) .
N8 C9 1.31(3) .
N8 N9 1.35(2) .
N9 C8 1.30(3) .
N9 C10 1.50(3) .
N10 C23 1.30(3) .
N10 C24 1.31(3) .
N11 C23 1.32(3) .
N11 N12 1.40(3) .
N11 C25 1.45(4) .
N12 C24 1.33(3) .
N13 C18 1.33(3) .
N13 C17 1.36(3) .
N14 C18 1.25(3) .
N14 N15 1.38(3) .
N15 C17 1.33(3) .
N15 C20 1.46(3) .
N16 N17 1.35(2) .
N16 C12 1.35(2) .
N16 Cu1 2.146(16) 7_565
N17 C13 1.31(3) .
N17 C14 1.55(3) .
N18 C13 1.35(2) .
N18 C12 1.37(2) .
C1 N2 1.339(16) .
C1 N1 1.339(16) .
N1 C2 1.339(16) .
N1 Cu1 1.955(18) 3
C2 N3 1.339(16) .
N3 C3 1.52(4) .
N3 N2 1.339(16) .
C3 C22 1.46(5) .
C6 C7 1.54(3) .
C7 C7 1.46(4) 2_655
C10 C11 1.48(3) .
C11 C11 1.54(4) 2
C14 C15 1.30(4) .
C15 C16A 1.54(3) .
C15 C16B 1.55(3) .
C16A C25 1.57(3) .
C16B C25 1.55(3) .
C20 C21B 1.43(3) .
C20 C21A 1.43(3) .
C21A C22 1.43(3) .
C21B C22 1.43(3) .

loop_
_platon_squeeze_void_nr
_platon_squeeze_void_average_x
_platon_squeeze_void_average_y
_platon_squeeze_void_average_z
_platon_squeeze_void_volume
_platon_squeeze_void_count_electrons
1 0.000 0.500 0.000 410.4 107.8
2 0.000 0.500 0.500 410.3 108.1
3 0.083 0.236 0.370 9.6 0.2
4 0.083 0.764 0.870 9.6 -1.8
5 0.500 0.000 0.000 410.4 107.8
6 0.500 1.000 0.500 410.3 108.1
7 0.417 0.736 0.130 9.6 -0.7
8 0.416 0.264 0.630 9.6 -1.0
9 0.583 0.736 0.370 9.6 0.2
10 0.583 0.264 0.870 9.6 -1.8
11 0.917 0.236 0.130 9.6 -0.7
12 0.916 0.764 0.630 9.6 -1.0
